data_4030385
loop_
_publ_author_name
'Filatova, Ekaterina A.'
'Pozharskii, Alexander F.'
'Gulevskaya, Anna V.'
'Ozeryanskii, Valery A.'

_publ_section_title
;
 Multiple Transformations of 2-Alkynyl-1,8-bis(dimethylamino)naphthalenes
 into Benzo[g]indoles. Pd/Cu-Dependent Switching of the Electrophilic and
 Nucleophilic Sites in Acetylenic Bond and a Puzzle of Porcelain
 Catalysis.
;
_journal_issue 2
_journal_name_full 'The Journal of organic chemistry'
_journal_page_first 872
_journal_page_last 881
_journal_paper_doi 10.1021/jo502363t
_journal_volume 80
_journal_year 2015
_chemical_formula_moiety 'C23 H24 N2'
_chemical_formula_sum 'C23 H24 N2'
_chemical_formula_weight 328.44
_chemical_name_systematic
; 
 ? 
;
_space_group_IT_number 14
_symmetry_cell_setting monoclinic
_symmetry_space_group_name_Hall '-P 2yn'
_symmetry_space_group_name_H-M 'P 1 21/n 1'
_atom_sites_solution_hydrogens geom
_atom_sites_solution_primary direct
_atom_sites_solution_secondary difmap
_audit_creation_method SHELXL-97
_cell_angle_alpha 90.00
_cell_angle_beta 100.535(5)
_cell_angle_gamma 90.00
_cell_formula_units_Z 4
_cell_length_a 13.045(3)
_cell_length_b 8.467(2)
_cell_length_c 16.568(4)
_cell_measurement_reflns_used 185
_cell_measurement_temperature 100(2)
_cell_measurement_theta_max 27
_cell_measurement_theta_min 3
_cell_volume 1799.1(7)
_computing_cell_refinement 'Bruker SAINT'
_computing_data_collection 'Bruker APEX II'
_computing_data_reduction 'Bruker SAINT'
_computing_molecular_graphics 'Bruker SHELXTL'
_computing_publication_material 'Bruker SHELXTL'
_computing_structure_refinement 'SHELXL-97 (Sheldrick, 1997)'
_computing_structure_solution 'SHELXS-97 (Sheldrick, 1997)'
_diffrn_ambient_temperature 100(2)
_diffrn_measured_fraction_theta_full 0.997
_diffrn_measured_fraction_theta_max 0.997
_diffrn_measurement_device_type 'Bruker APEX II CCD area detector''
_diffrn_measurement_method 'omega scans'
_diffrn_radiation_monochromator graphite
_diffrn_radiation_source 'fine-focus sealed tube'
_diffrn_radiation_type MoK\a
_diffrn_radiation_wavelength 0.71073
_diffrn_reflns_av_R_equivalents 0.0406
_diffrn_reflns_av_sigmaI/netI 0.0327
_diffrn_reflns_limit_h_max 16
_diffrn_reflns_limit_h_min -16
_diffrn_reflns_limit_k_max 10
_diffrn_reflns_limit_k_min -10
_diffrn_reflns_limit_l_max 21
_diffrn_reflns_limit_l_min -21
_diffrn_reflns_number 17810
_diffrn_reflns_theta_full 27.00
_diffrn_reflns_theta_max 27.00
_diffrn_reflns_theta_min 1.83
_exptl_absorpt_coefficient_mu 0.071
_exptl_absorpt_correction_T_max 0.976
_exptl_absorpt_correction_T_min 0.962
_exptl_absorpt_correction_type multi-scan
_exptl_absorpt_process_details SADABS
_exptl_crystal_colour 'pale yellow'
_exptl_crystal_density_diffrn 1.213
_exptl_crystal_density_method 'not measured'
_exptl_crystal_description plate
_exptl_crystal_F_000 704
_exptl_crystal_size_max 0.55
_exptl_crystal_size_mid 0.50
_exptl_crystal_size_min 0.35
_refine_diff_density_max 0.366
_refine_diff_density_min -0.320
_refine_diff_density_rms 0.047
_refine_ls_extinction_method none
_refine_ls_goodness_of_fit_ref 1.003
_refine_ls_hydrogen_treatment constr
_refine_ls_matrix_type full
_refine_ls_number_parameters 228
_refine_ls_number_reflns 3924
_refine_ls_number_restraints 0
_refine_ls_restrained_S_all 1.003
_refine_ls_R_factor_all 0.0515
_refine_ls_R_factor_gt 0.0449
_refine_ls_shift/su_max 0.000
_refine_ls_shift/su_mean 0.000
_refine_ls_structure_factor_coef Fsqd
_refine_ls_weighting_details 'calc w=1/[\s^2^(Fo^2^)+(0.0252P)^2^+1.6417P] where P=(Fo^2^+2Fc^2^)/3'
_refine_ls_weighting_scheme calc
_refine_ls_wR_factor_gt 0.1007
_refine_ls_wR_factor_ref 0.1057
_reflns_number_gt 3442
_reflns_number_total 3924
_reflns_threshold_expression I>2\s(I)
_cod_data_source_file jo502363t_si_002.cif
_cod_data_source_block fin
_cod_depositor_comments
;
The following automatic conversions were performed:

'_symmetry_cell_setting' value 'Monoclinic' changed to 'monoclinic'
according to
/home/saulius/struct/COD-crude-data--automatic-downloads/rss-feeds/ACS/lib/dictionaries/cif_core.dic
dictionary named 'cif_core.dic' version 2.4.2 from 2011-04-26.

Automatic conversion script
Id: cif_fix_values 2935 2014-11-11 08:27:57Z andrius 

 Adding full bibliography for 4030382--4030385.cif.
;
_cod_original_cell_volume 1799.1(8)
_cod_original_sg_symbol_H-M 'P 21/n'
_cod_database_code 4030385

loop_
_symmetry_equiv_pos_as_xyz
'x, y, z'
'-x+1/2, y+1/2, -z+1/2'
'-x, -y, -z'
'x-1/2, -y-1/2, z-1/2'

loop_
_atom_site_label
_atom_site_type_symbol
_atom_site_fract_x
_atom_site_fract_y
_atom_site_fract_z
_atom_site_U_iso_or_equiv
_atom_site_adp_type
_atom_site_occupancy
_atom_site_symmetry_multiplicity
_atom_site_calc_flag
_atom_site_refinement_flags
N1 N 0.88140(9) 0.53385(13) 0.13171(7) 0.0162(2) Uani 1 1 d .
N2 N 0.87363(9) 0.48874(14) 0.31317(7) 0.0179(2) Uani 1 1 d .
C1 C 0.91707(10) 0.67492(16) 0.16968(8) 0.0160(3) Uani 1 1 d .
C2 C 0.95403(10) 0.71305(16) 0.25440(8) 0.0166(3) Uani 1 1 d .
C3 C 0.94124(10) 0.62090(16) 0.32463(8) 0.0174(3) Uani 1 1 d .
C4 C 0.99259(11) 0.66567(18) 0.40158(9) 0.0220(3) Uani 1 1 d .
H4A H 0.9873 0.6025 0.4466 0.026 Uiso 1 1 calc R
C5 C 1.05270(12) 0.80436(18) 0.41364(9) 0.0249(3) Uani 1 1 d .
H5A H 1.0902 0.8285 0.4655 0.030 Uiso 1 1 calc R
C6 C 1.05597(11) 0.90367(18) 0.34916(9) 0.0228(3) Uani 1 1 d .
H6B H 1.0922 0.9986 0.3581 0.027 Uiso 1 1 calc R
C7 C 1.00483(10) 0.86357(16) 0.26895(9) 0.0187(3) Uani 1 1 d .
C8 C 1.00279(11) 0.97458(16) 0.20381(9) 0.0203(3) Uani 1 1 d .
H8A H 1.0365 1.0711 0.2148 0.024 Uiso 1 1 calc R
C9 C 0.95279(11) 0.94258(16) 0.12611(9) 0.0198(3) Uani 1 1 d .
H9A H 0.9464 1.0197 0.0855 0.024 Uiso 1 1 calc R
C10 C 0.91060(10) 0.78996(16) 0.10806(8) 0.0170(3) Uani 1 1 d .
C11 C 0.86601(10) 0.71938(16) 0.03152(8) 0.0178(3) Uani 1 1 d .
C12 C 0.85096(10) 0.56331(16) 0.04762(8) 0.0174(3) Uani 1 1 d .
C13 C 0.81271(10) 0.43661(16) -0.01094(8) 0.0172(3) Uani 1 1 d .
C14 C 0.85404(11) 0.42243(17) -0.08272(9) 0.0199(3) Uani 1 1 d .
H14B H 0.9066 0.4909 -0.0916 0.024 Uiso 1 1 calc R
C15 C 0.81807(11) 0.30842(17) -0.14066(9) 0.0202(3) Uani 1 1 d .
H15B H 0.8464 0.3020 -0.1881 0.024 Uiso 1 1 calc R
C16 C 0.74021(11) 0.20315(17) -0.12920(8) 0.0191(3) Uani 1 1 d .
C17 C 0.70014(11) 0.21498(17) -0.05692(9) 0.0205(3) Uani 1 1 d .
H17D H 0.6490 0.1444 -0.0476 0.025 Uiso 1 1 calc R
C18 C 0.73515(11) 0.33020(17) 0.00152(8) 0.0195(3) Uani 1 1 d .
H18A H 0.7068 0.3365 0.0490 0.023 Uiso 1 1 calc R
C19 C 0.88282(12) 0.37606(18) 0.38016(9) 0.0249(3) Uani 1 1 d .
H19B H 0.9545 0.3460 0.3968 0.037 Uiso 1 1 calc R
H19C H 0.8417 0.2842 0.3623 0.037 Uiso 1 1 calc R
H19D H 0.8583 0.4235 0.4257 0.037 Uiso 1 1 calc R
C20 C 0.76421(11) 0.52849(18) 0.28296(9) 0.0228(3) Uani 1 1 d .
H20B H 0.7597 0.6042 0.2393 0.034 Uiso 1 1 calc R
H20C H 0.7346 0.5726 0.3269 0.034 Uiso 1 1 calc R
H20D H 0.7266 0.4348 0.2628 0.034 Uiso 1 1 calc R
C21 C 0.83898(12) 0.80346(18) -0.04898(9) 0.0235(3) Uani 1 1 d .
H21D H 0.8101 0.7295 -0.0909 0.035 Uiso 0.50 1 d PR
H21E H 0.9007 0.8501 -0.0626 0.035 Uiso 0.50 1 d PR
H21F H 0.7888 0.8846 -0.0450 0.035 Uiso 0.50 1 d PR
H21A H 0.8330 0.9148 -0.0400 0.035 Uiso 0.50 1 d PR
H21B H 0.7757 0.7625 -0.0808 0.035 Uiso 0.50 1 d PR
H21C H 0.8891 0.7917 -0.0844 0.035 Uiso 0.50 1 d PR
C22 C 0.70229(12) 0.07975(19) -0.19316(9) 0.0249(3) Uani 1 1 d .
H22D H 0.7389 0.0907 -0.2381 0.037 Uiso 0.50 1 d PR
H22E H 0.6289 0.0933 -0.2128 0.037 Uiso 0.50 1 d PR
H22F H 0.7149 -0.0234 -0.1694 0.037 Uiso 0.50 1 d PR
H22A H 0.6733 0.1281 -0.2447 0.037 Uiso 0.50 1 d PR
H22B H 0.6499 0.0120 -0.1780 0.037 Uiso 0.50 1 d PR
H22C H 0.7597 0.0130 -0.1998 0.037 Uiso 0.50 1 d PR
C23 C 0.91454(11) 0.37543(16) 0.16126(9) 0.0192(3) Uani 1 1 d .
H23B H 0.9325 0.3765 0.2201 0.029 Uiso 0.50 1 d PR
H23C H 0.9742 0.3441 0.1387 0.029 Uiso 0.50 1 d PR
H23D H 0.8587 0.3020 0.1444 0.029 Uiso 0.50 1 d PR
H23A H 0.9790 0.3858 0.1995 0.029 Uiso 0.50 1 d PR
H23E H 0.8640 0.3266 0.1887 0.029 Uiso 0.50 1 d PR
H23F H 0.9231 0.3172 0.1132 0.029 Uiso 0.50 1 d PR

loop_
_atom_site_aniso_label
_atom_site_aniso_U_11
_atom_site_aniso_U_22
_atom_site_aniso_U_33
_atom_site_aniso_U_23
_atom_site_aniso_U_13
_atom_site_aniso_U_12
N1 0.0179(5) 0.0130(5) 0.0179(6) 0.0004(4) 0.0034(4) -0.0009(4)
N2 0.0176(6) 0.0172(6) 0.0186(6) 0.0022(5) 0.0023(4) -0.0021(4)
C1 0.0141(6) 0.0131(6) 0.0217(7) -0.0003(5) 0.0050(5) -0.0003(5)
C2 0.0139(6) 0.0153(6) 0.0208(7) -0.0011(5) 0.0039(5) 0.0013(5)
C3 0.0161(6) 0.0154(6) 0.0212(7) -0.0011(5) 0.0050(5) 0.0007(5)
C4 0.0238(7) 0.0232(7) 0.0191(7) 0.0001(6) 0.0045(5) -0.0007(6)
C5 0.0256(7) 0.0258(8) 0.0217(7) -0.0053(6) 0.0006(6) -0.0039(6)
C6 0.0214(7) 0.0192(7) 0.0274(8) -0.0053(6) 0.0033(6) -0.0044(6)
C7 0.0162(6) 0.0164(7) 0.0244(7) -0.0022(5) 0.0059(5) 0.0001(5)
C8 0.0190(6) 0.0132(6) 0.0298(8) -0.0015(6) 0.0070(6) -0.0025(5)
C9 0.0196(7) 0.0150(6) 0.0261(7) 0.0031(5) 0.0079(5) 0.0013(5)
C10 0.0152(6) 0.0164(6) 0.0205(7) 0.0017(5) 0.0059(5) 0.0013(5)
C11 0.0169(6) 0.0171(7) 0.0202(7) 0.0016(5) 0.0053(5) 0.0002(5)
C12 0.0158(6) 0.0182(7) 0.0184(6) 0.0015(5) 0.0038(5) 0.0003(5)
C13 0.0176(6) 0.0160(6) 0.0173(6) 0.0018(5) 0.0015(5) 0.0012(5)
C14 0.0193(6) 0.0189(7) 0.0222(7) 0.0020(5) 0.0056(5) -0.0014(5)
C15 0.0216(7) 0.0223(7) 0.0175(6) 0.0011(6) 0.0056(5) 0.0028(6)
C16 0.0186(6) 0.0188(7) 0.0184(6) 0.0008(5) -0.0009(5) 0.0025(5)
C17 0.0190(7) 0.0194(7) 0.0226(7) 0.0019(6) 0.0025(5) -0.0035(5)
C18 0.0206(7) 0.0214(7) 0.0170(6) 0.0017(5) 0.0043(5) -0.0009(5)
C19 0.0295(8) 0.0212(7) 0.0223(7) 0.0042(6) 0.0003(6) -0.0059(6)
C20 0.0181(7) 0.0220(7) 0.0285(8) 0.0034(6) 0.0051(6) -0.0019(6)
C21 0.0277(7) 0.0201(7) 0.0227(7) 0.0046(6) 0.0046(6) -0.0004(6)
C22 0.0268(7) 0.0256(8) 0.0211(7) -0.0032(6) 0.0012(6) -0.0026(6)
C23 0.0237(7) 0.0135(6) 0.0199(7) 0.0009(5) 0.0027(5) 0.0011(5)

loop_
_atom_type_symbol
_atom_type_description
_atom_type_scat_dispersion_real
_atom_type_scat_dispersion_imag
_atom_type_scat_source
C C 0.0033 0.0016 'International Tables Vol C Tables 4.2.6.8 and 6.1.1.4'
H H 0.0000 0.0000 'International Tables Vol C Tables 4.2.6.8 and 6.1.1.4'
N N 0.0061 0.0033 'International Tables Vol C Tables 4.2.6.8 and 6.1.1.4'

loop_
_geom_angle_atom_site_label_1
_geom_angle_atom_site_label_2
_geom_angle_atom_site_label_3
_geom_angle
C1 N1 C12 107.94(11)
C1 N1 C23 125.54(11)
C12 N1 C23 120.55(11)
C3 N2 C19 117.03(11)
C3 N2 C20 114.14(11)
C19 N2 C20 110.59(11)
N1 C1 C10 107.26(12)
N1 C1 C2 131.36(12)
C10 C1 C2 121.37(12)
C1 C2 C3 127.04(12)
C1 C2 C7 115.22(12)
C3 C2 C7 117.68(12)
C4 C3 N2 121.74(13)
C4 C3 C2 119.38(13)
N2 C3 C2 118.85(12)
C3 C4 C5 121.64(14)
C3 C4 H4A 119.2
C5 C4 H4A 119.2
C6 C5 C4 119.95(14)
C6 C5 H5A 120.0
C4 C5 H5A 120.0
C5 C6 C7 120.66(14)
C5 C6 H6B 119.7
C7 C6 H6B 119.7
C6 C7 C8 119.50(13)
C6 C7 C2 119.63(13)
C8 C7 C2 120.86(13)
C9 C8 C7 121.59(13)
C9 C8 H8A 119.2
C7 C8 H8A 119.2
C8 C9 C10 118.88(13)
C8 C9 H9A 120.6
C10 C9 H9A 120.6
C1 C10 C9 120.73(13)
C1 C10 C11 108.47(12)
C9 C10 C11 130.57(13)
C12 C11 C10 106.31(12)
C12 C11 C21 127.89(13)
C10 C11 C21 125.78(13)
C11 C12 N1 109.95(12)
C11 C12 C13 128.22(13)
N1 C12 C13 121.79(12)
C14 C13 C18 118.19(13)
C14 C13 C12 119.12(12)
C18 C13 C12 122.69(12)
C15 C14 C13 121.08(13)
C15 C14 H14B 119.5
C13 C14 H14B 119.5
C14 C15 C16 121.12(13)
C14 C15 H15B 119.4
C16 C15 H15B 119.4
C15 C16 C17 117.97(13)
C15 C16 C22 120.19(13)
C17 C16 C22 121.83(13)
C18 C17 C16 121.39(13)
C18 C17 H17D 119.3
C16 C17 H17D 119.3
C17 C18 C13 120.23(13)
C17 C18 H18A 119.9
C13 C18 H18A 119.9
N2 C19 H19B 109.5
N2 C19 H19C 109.5
H19B C19 H19C 109.5
N2 C19 H19D 109.5
H19B C19 H19D 109.5
H19C C19 H19D 109.5
N2 C20 H20B 109.5
N2 C20 H20C 109.5
H20B C20 H20C 109.5
N2 C20 H20D 109.5
H20B C20 H20D 109.5
H20C C20 H20D 109.5
C11 C21 H21D 109.4
C11 C21 H21E 109.5
H21D C21 H21E 109.5
C11 C21 H21F 109.4
H21D C21 H21F 109.5
H21E C21 H21F 109.5
C11 C21 H21A 110.0
H21D C21 H21A 136.1
H21E C21 H21A 74.2
H21F C21 H21A 37.8
C11 C21 H21B 110.9
H21D C21 H21B 35.1
H21E C21 H21B 133.9
H21F C21 H21B 76.5
H21A C21 H21B 110.7
C11 C21 H21C 114.8
H21D C21 H21C 73.2
H21E C21 H21C 37.4
H21F C21 H21C 131.7
H21A C21 H21C 106.3
H21B C21 H21C 103.9
C16 C22 H22D 109.4
C16 C22 H22E 109.5
H22D C22 H22E 109.5
C16 C22 H22F 109.5
H22D C22 H22F 109.5
H22E C22 H22F 109.5
C16 C22 H22A 110.8
H22D C22 H22A 56.0
H22E C22 H22A 56.1
H22F C22 H22A 139.7
C16 C22 H22B 112.9
H22D C22 H22B 137.7
H22E C22 H22B 56.4
H22F C22 H22B 55.0
H22A C22 H22B 107.7
C16 C22 H22C 109.0
H22D C22 H22C 57.2
H22E C22 H22C 141.4
H22F C22 H22C 55.4
H22A C22 H22C 109.7
H22B C22 H22C 106.6
N1 C23 H23B 109.4
N1 C23 H23C 109.5
H23B C23 H23C 109.5
N1 C23 H23D 109.5
H23B C23 H23D 109.5
H23C C23 H23D 109.5
N1 C23 H23A 107.8
H23B C23 H23A 46.2
H23C C23 H23A 66.9
H23D C23 H23A 141.2
N1 C23 H23E 111.5
H23B C23 H23E 65.5
H23C C23 H23E 137.8
H23D C23 H23E 46.2
H23A C23 H23E 108.8
N1 C23 H23F 105.4
H23B C23 H23F 143.4
H23C C23 H23F 46.3
H23D C23 H23F 67.8
H23A C23 H23F 111.9
H23E C23 H23F 111.4

loop_
_geom_bond_atom_site_label_1
_geom_bond_atom_site_label_2
_geom_bond_distance
N1 C1 1.3899(17)
N1 C12 1.3994(18)
N1 C23 1.4657(17)
N2 C3 1.4159(18)
N2 C19 1.4518(18)
N2 C20 1.4629(18)
C1 C10 1.4024(19)
C1 C2 1.4351(19)
C2 C3 1.4358(19)
C2 C7 1.4363(19)
C3 C4 1.380(2)
C4 C5 1.406(2)
C4 H4A 0.9300
C5 C6 1.366(2)
C5 H5A 0.9300
C6 C7 1.415(2)
C6 H6B 0.9300
C7 C8 1.428(2)
C8 C9 1.360(2)
C8 H8A 0.9300
C9 C10 1.4149(19)
C9 H9A 0.9300
C10 C11 1.4260(19)
C11 C12 1.3692(19)
C11 C21 1.4960(19)
C12 C13 1.4711(19)
C13 C14 1.3979(19)
C13 C18 1.3980(19)
C14 C15 1.382(2)
C14 H14B 0.9300
C15 C16 1.390(2)
C15 H15B 0.9300
C16 C17 1.395(2)
C16 C22 1.506(2)
C17 C18 1.391(2)
C17 H17D 0.9300
C18 H18A 0.9300
C19 H19B 0.9600
C19 H19C 0.9600
C19 H19D 0.9600
C20 H20B 0.9600
C20 H20C 0.9600
C20 H20D 0.9600
C21 H21D 0.9599
C21 H21E 0.9600
C21 H21F 0.9599
C21 H21A 0.9599
C21 H21B 0.9599
C21 H21C 0.9600
C22 H22D 0.9599
C22 H22E 0.9600
C22 H22F 0.9600
C22 H22A 0.9599
C22 H22B 0.9601
C22 H22C 0.9599
C23 H23B 0.9599
C23 H23C 0.9600
C23 H23D 0.9599
C23 H23A 0.9600
C23 H23E 0.9599
C23 H23F 0.9599

loop_
_geom_torsion_atom_site_label_1
_geom_torsion_atom_site_label_2
_geom_torsion_atom_site_label_3
_geom_torsion_atom_site_label_4
_geom_torsion
C12 N1 C1 C10 -1.38(14)
C23 N1 C1 C10 151.23(12)
C12 N1 C1 C2 177.76(13)
C23 N1 C1 C2 -29.6(2)
N1 C1 C2 C3 -15.6(2)
C10 C1 C2 C3 163.48(13)
N1 C1 C2 C7 167.51(13)
C10 C1 C2 C7 -13.45(18)
C19 N2 C3 C4 -17.37(19)
C20 N2 C3 C4 114.03(15)
C19 N2 C3 C2 164.48(12)
C20 N2 C3 C2 -64.12(16)
C1 C2 C3 C4 172.21(13)
C7 C2 C3 C4 -10.94(19)
C1 C2 C3 N2 -9.6(2)
C7 C2 C3 N2 167.26(12)
N2 C3 C4 C5 -174.57(13)
C2 C3 C4 C5 3.6(2)
C3 C4 C5 C6 4.2(2)
C4 C5 C6 C7 -4.1(2)
C5 C6 C7 C8 175.29(14)
C5 C6 C7 C2 -3.6(2)
C1 C2 C7 C6 -171.79(12)
C3 C2 C7 C6 10.98(19)
C1 C2 C7 C8 9.36(18)
C3 C2 C7 C8 -167.87(12)
C6 C7 C8 C9 -178.64(13)
C2 C7 C8 C9 0.2(2)
C7 C8 C9 C10 -6.2(2)
N1 C1 C10 C9 -172.58(12)
C2 C1 C10 C9 8.17(19)
N1 C1 C10 C11 2.49(15)
C2 C1 C10 C11 -176.76(12)
C8 C9 C10 C1 2.1(2)
C8 C9 C10 C11 -171.76(14)
C1 C10 C11 C12 -2.64(15)
C9 C10 C11 C12 171.78(14)
C1 C10 C11 C21 175.73(13)
C9 C10 C11 C21 -9.9(2)
C10 C11 C12 N1 1.78(15)
C21 C11 C12 N1 -176.54(13)
C10 C11 C12 C13 -176.11(13)
C21 C11 C12 C13 5.6(2)
C1 N1 C12 C11 -0.28(15)
C23 N1 C12 C11 -154.51(12)
C1 N1 C12 C13 177.77(12)
C23 N1 C12 C13 23.54(18)
C11 C12 C13 C14 46.2(2)
N1 C12 C13 C14 -131.49(14)
C11 C12 C13 C18 -132.88(15)
N1 C12 C13 C18 49.45(19)
C18 C13 C14 C15 1.2(2)
C12 C13 C14 C15 -177.91(13)
C13 C14 C15 C16 -0.5(2)
C14 C15 C16 C17 -0.7(2)
C14 C15 C16 C22 -179.95(13)
C15 C16 C17 C18 1.2(2)
C22 C16 C17 C18 -179.51(13)
C16 C17 C18 C13 -0.6(2)
C14 C13 C18 C17 -0.6(2)
C12 C13 C18 C17 178.44(13)
